data_7150895
loop_
_publ_author_name
'Winne, Johan M.'
'De Clercq, Pierre J.'
'Milanesio, Marco'
'Pattison, Philip'
'Viterbo, Davide'

_publ_section_title
;
 Nonenzymic polycyclisation of analogues of oxidosqualene with a
 preformed C-ring
;
_journal_issue 11
_journal_name_full 'Organic &amp;  Biomolecular Chemistry'
_journal_page_first 1918
_journal_page_last 1925
_journal_paper_doi 10.1039/b801670d
_journal_volume 6
_journal_year 2008
_chemical_formula_moiety '2(C25 H40 O) (CH4O)'
_chemical_formula_sum 'C51 H84 O3'
_chemical_formula_weight 745.18
_chemical_name_common '(9alpha,13beta)-delta17,20-Protolanostane Alcohol'
_chemical_name_systematic
;
?
;
_space_group_IT_number 19
_symmetry_cell_setting orthorhombic
_symmetry_space_group_name_Hall 'P 2ac 2ab'
_symmetry_space_group_name_H-M 'P 21 21 21'
_atom_sites_solution_hydrogens geom
_atom_sites_solution_primary direct
_atom_sites_solution_secondary difmap
_audit_creation_method SHELXL-97
_cell_angle_alpha 90.00
_cell_angle_beta 90.00
_cell_angle_gamma 90.00
_cell_formula_units_Z 4
_cell_length_a 6.429(1)
_cell_length_b 13.631(2)
_cell_length_c 50.896(6)
_cell_measurement_temperature 100(2)
_cell_volume 4460.2(11)
_computing_cell_refinement 'CrysAlisPro 171.30.3'
_computing_data_collection 'CrysAlisPro 171.30.3'
_computing_data_reduction 'CrysAlisPro 171.30.3'
_computing_molecular_graphics 'MOLDRAW (Ugliengo, 1993)'
_computing_publication_material 'MOLDRAW (Ugliengo, 1993)'
_computing_structure_refinement 'SHELXL-97 (Sheldrick, 1997)'
_computing_structure_solution 'SIR2002 (Burla, 2003)'
_diffrn_ambient_temperature 100(2)
_diffrn_measured_fraction_theta_full 0.787
_diffrn_measured_fraction_theta_max 0.787
_diffrn_measurement_device_type 'MAR345 CCD on synchrotron beamline (SNBL at ESRF)'
_diffrn_measurement_method 'Phi rotation'
_diffrn_radiation_monochromator graphite
_diffrn_radiation_source 'fine-focus sealed tube'
_diffrn_radiation_type MoK\a
_diffrn_radiation_wavelength 0.7114(1)
_diffrn_reflns_av_R_equivalents 0.0381
_diffrn_reflns_av_sigmaI/netI 0.0607
_diffrn_reflns_limit_h_max 5
_diffrn_reflns_limit_h_min -5
_diffrn_reflns_limit_k_max 11
_diffrn_reflns_limit_k_min -11
_diffrn_reflns_limit_l_max 40
_diffrn_reflns_limit_l_min -24
_diffrn_reflns_number 3482
_diffrn_reflns_theta_full 17.23
_diffrn_reflns_theta_max 17.23
_diffrn_reflns_theta_min 1.55
_exptl_absorpt_coefficient_mu 0.066
_exptl_absorpt_correction_T_max 1.000
_exptl_absorpt_correction_T_min 0.882
_exptl_absorpt_correction_type 'SADABS.[G.M. Sheldrick, SADABS, University of Gottingen, Germany, 1996'
_exptl_crystal_colour 'Uncoloured and transparent'
_exptl_crystal_density_diffrn 1.104
_exptl_crystal_density_method 'not measured'
_exptl_crystal_description 'Very thin plate'
_exptl_crystal_F_000 1656
_exptl_crystal_size_max 0.120
_exptl_crystal_size_mid 0.040
_exptl_crystal_size_min 0.005
_refine_diff_density_max 0.597
_refine_diff_density_min -0.483
_refine_diff_density_rms 0.125
_refine_ls_abs_structure_details 'Flack H D (1983), Acta Cryst. A39, 876-881'
_refine_ls_abs_structure_Flack 10(10)
_refine_ls_extinction_method none
_refine_ls_goodness_of_fit_ref 1.057
_refine_ls_hydrogen_treatment constr
_refine_ls_matrix_type full
_refine_ls_number_parameters 213
_refine_ls_number_reflns 2006
_refine_ls_number_restraints 9
_refine_ls_restrained_S_all 1.055
_refine_ls_R_factor_all 0.2217
_refine_ls_R_factor_gt 0.2009
_refine_ls_shift/su_max 0.000
_refine_ls_shift/su_mean 0.000
_refine_ls_structure_factor_coef Fsqd
_refine_ls_weighting_details 'calc w=1/[\s^2^(Fo^2^)+(0.6000P)^2^+0.0000P] where P=(Fo^2^+2Fc^2^)/3'
_refine_ls_weighting_scheme calc
_refine_ls_wR_factor_gt 0.5235
_refine_ls_wR_factor_ref 0.5641
_reflns_number_gt 1637
_reflns_number_total 2006
_reflns_threshold_expression >2sigma(I)
_cod_data_source_file b801670d.txt
_cod_data_source_block declsmal
_cod_depositor_comments
;
The following automatic conversions were performed:

'_symmetry_cell_setting' tag value 'Orthorombic' was replaced with
'orthorhombic' value.

Automatic conversion script
Id: cif_fix_values 1646 2011-03-28 12:23:43Z adriana 
;
_cod_original_cell_volume 4460.2
_cod_original_sg_symbol_H-M P212121
_cod_database_code 7150895

loop_
_symmetry_equiv_pos_as_xyz
'x, y, z'
'-x+1/2, -y, z+1/2'
'x+1/2, -y+1/2, -z'
'-x, y+1/2, -z+1/2'

loop_
_atom_site_label
_atom_site_type_symbol
_atom_site_fract_x
_atom_site_fract_y
_atom_site_fract_z
_atom_site_U_iso_or_equiv
_atom_site_adp_type
_atom_site_occupancy
_atom_site_symmetry_multiplicity
_atom_site_calc_flag
_atom_site_refinement_flags
_atom_site_disorder_assembly
_atom_site_disorder_group
O1 O -1.157(3) -0.7498(10) -0.2124(4) 0.078(5) Uiso 1 1 d . . .
H1A H -1.2697 -0.7607 -0.2193 0.117 Uiso 1 1 calc R . .
O2 O -0.493(3) -0.2874(12) -0.2598(4) 0.092(6) Uiso 1 1 d . . .
H2A H -0.3810 -0.3160 -0.2589 0.138 Uiso 1 1 calc R . .
C1 C -0.656(3) -0.0811(15) -0.1428(5) 0.051(6) Uiso 1 1 d . . .
C2 C -0.507(3) -0.1459(14) -0.1949(5) 0.050(6) Uiso 1 1 d . . .
H2 H -0.6477 -0.1210 -0.1980 0.060 Uiso 1 1 calc R . .
C3 C -0.417(4) -0.1812(17) -0.2235(6) 0.071(8) Uiso 1 1 d . . .
C4 C -0.792(4) -0.0052(17) -0.1589(6) 0.083(8) Uiso 1 1 d . . .
H4A H -0.7636 -0.0126 -0.1773 0.124 Uiso 1 1 calc R . .
H4B H -0.7579 0.0604 -0.1535 0.124 Uiso 1 1 calc R . .
H4C H -0.9369 -0.0173 -0.1557 0.124 Uiso 1 1 calc R . .
C5 C -0.390(3) -0.0651(14) -0.1821(5) 0.050(6) Uiso 1 1 d . . .
H5A H -0.2426 -0.0782 -0.1839 0.060 Uiso 1 1 calc R . .
H5B H -0.4195 -0.0047 -0.1915 0.060 Uiso 1 1 calc R . .
C6 C -0.649(4) -0.2600(17) -0.1075(6) 0.072(8) Uiso 1 1 d . . .
H6 H -0.6397 -0.3145 -0.0965 0.087 Uiso 1 1 calc R . .
C7 C -1.430(14) -0.516(5) -0.0560(19) 0.27(3) Uiso 1 1 d . . .
H7A H -1.4945 -0.4520 -0.0567 0.328 Uiso 1 1 calc R . .
H7B H -1.5194 -0.5649 -0.0643 0.328 Uiso 1 1 calc R . .
C8 C -0.561(3) -0.2575(14) -0.2329(5) 0.049(6) Uiso 1 1 d . . .
H8A H -0.7019 -0.2302 -0.2338 0.059 Uiso 1 1 calc R . .
C9 C -0.530(3) -0.2341(14) -0.1760(5) 0.053(6) Uiso 1 1 d . . .
C10 C -0.684(4) -0.0746(16) -0.1147(6) 0.061(7) Uiso 1 1 d . . .
C11 C -1.170(4) -0.8121(15) -0.1677(6) 0.067(7) Uiso 1 1 d . . .
H11A H -1.0295 -0.8380 -0.1678 0.081 Uiso 1 1 calc R . .
H11B H -1.2653 -0.8632 -0.1733 0.081 Uiso 1 1 calc R . .
C12 C -0.696(3) -0.1972(13) -0.1529(5) 0.046(6) Uiso 1 1 d . . .
H12 H -0.8354 -0.1993 -0.1607 0.056 Uiso 1 1 calc R . .
C13 C -0.567(4) -0.3579(14) -0.2171(5) 0.055(6) Uiso 1 1 d . . .
H13A H -0.4304 -0.3882 -0.2162 0.066 Uiso 1 1 calc R . .
H13B H -0.6651 -0.4038 -0.2247 0.066 Uiso 1 1 calc R . .
C14 C -1.097(3) -0.6069(12) -0.1506(5) 0.036(5) Uiso 1 1 d . . .
H14 H -1.2370 -0.5783 -0.1513 0.043 Uiso 1 1 calc R . .
C15 C -0.645(4) -0.3188(15) -0.1879(5) 0.057(7) Uiso 1 1 d . . .
H15A H -0.7900 -0.3006 -0.1893 0.069 Uiso 1 1 calc R . .
H15B H -0.6364 -0.3735 -0.1758 0.069 Uiso 1 1 calc R . .
C16 C -1.102(4) -0.6966(15) -0.1277(6) 0.062(7) Uiso 1 1 d . . .
C17 C -0.692(3) -0.2696(15) -0.1321(6) 0.056(6) Uiso 1 1 d . . .
H17 H -0.7259 -0.3330 -0.1373 0.067 Uiso 1 1 calc R . .
C18 C -0.613(4) -0.1547(16) -0.0966(5) 0.063(7) Uiso 1 1 d D . .
H18 H -0.4640 -0.1462 -0.0936 0.076 Uiso 1 1 calc R . .
C19 C -0.436(3) -0.0495(13) -0.1541(4) 0.039(5) Uiso 1 1 d . . .
H19A H -0.4183 0.0198 -0.1505 0.047 Uiso 1 1 calc R . .
H19B H -0.3307 -0.0841 -0.1441 0.047 Uiso 1 1 calc R . .
C20 C -0.594(4) 0.0215(17) -0.1036(6) 0.073(8) Uiso 1 1 d . . .
H20A H -0.6205 0.0248 -0.0850 0.110 Uiso 1 1 calc R . .
H20B H -0.6576 0.0765 -0.1121 0.110 Uiso 1 1 calc R . .
H20C H -0.4462 0.0230 -0.1066 0.110 Uiso 1 1 calc R . .
C21 C -1.187(4) -0.7212(15) -0.1858(5) 0.063(7) Uiso 1 1 d . . .
H21A H -1.3296 -0.6959 -0.1842 0.075 Uiso 1 1 calc R . .
C22 C -0.728(5) -0.137(2) -0.0701(6) 0.103(10) Uiso 1 1 d D . .
C23 C -0.451(4) -0.0883(16) -0.2420(5) 0.069(7) Uiso 1 1 d . . .
H23A H -0.5946 -0.0698 -0.2418 0.103 Uiso 1 1 calc R . .
H23B H -0.4100 -0.1044 -0.2597 0.103 Uiso 1 1 calc R . .
H23C H -0.3673 -0.0347 -0.2358 0.103 Uiso 1 1 calc R . .
C24 C -0.340(3) -0.2695(14) -0.1639(5) 0.048(6) Uiso 1 1 d . . .
H24A H -0.2676 -0.2157 -0.1558 0.073 Uiso 1 1 calc R . .
H24B H -0.2522 -0.2986 -0.1770 0.073 Uiso 1 1 calc R . .
H24C H -0.3729 -0.3178 -0.1508 0.073 Uiso 1 1 calc R . .
C25 C -0.920(5) -0.066(2) -0.1051(7) 0.100(9) Uiso 1 1 d . . .
H25A H -0.9705 0.0003 -0.1078 0.120 Uiso 1 1 calc R . .
H25B H -1.0073 -0.1106 -0.1150 0.120 Uiso 1 1 calc R . .
C26 C -1.042(3) -0.6399(15) -0.1790(5) 0.058(6) Uiso 1 1 d . . .
C27 C -0.941(5) -0.522(2) -0.1390(7) 0.106(10) Uiso 1 1 d . . .
H27A H -0.7976 -0.5405 -0.1422 0.127 Uiso 1 1 calc R . .
H27B H -0.9675 -0.4603 -0.1478 0.127 Uiso 1 1 calc R . .
C28 C -0.198(4) -0.2067(16) -0.2240(6) 0.075(8) Uiso 1 1 d . . .
H28A H -0.1177 -0.1536 -0.2168 0.112 Uiso 1 1 calc R . .
H28B H -0.1549 -0.2185 -0.2418 0.112 Uiso 1 1 calc R . .
H28C H -0.1753 -0.2648 -0.2137 0.112 Uiso 1 1 calc R . .
C29 C -1.192(5) -0.734(2) -0.0854(8) 0.109(10) Uiso 1 1 d . . .
H29 H -1.2468 -0.7956 -0.0887 0.130 Uiso 1 1 calc R . .
C30 C -1.168(5) -0.518(2) -0.0686(8) 0.100(9) Uiso 1 1 d . . .
C31 C -1.074(6) -0.421(2) -0.0580(8) 0.113(11) Uiso 1 1 d . . .
H31A H -1.0926 -0.4182 -0.0393 0.170 Uiso 1 1 calc R . .
H31B H -1.1423 -0.3661 -0.0660 0.170 Uiso 1 1 calc R . .
H31C H -0.9280 -0.4189 -0.0620 0.170 Uiso 1 1 calc R . .
C32 C -1.150(4) -0.5387(17) -0.0982(6) 0.072(8) Uiso 1 1 d . . .
C33 C -1.206(4) -0.6483(15) -0.1041(5) 0.062(7) Uiso 1 1 d . . .
H33 H -1.3538 -0.6461 -0.1089 0.074 Uiso 1 1 calc R . .
C34 C -0.657(5) -0.180(2) -0.0465(7) 0.115(8) Uiso 1 1 d D . .
C35 C -1.229(3) -0.7727(14) -0.1398(5) 0.050(6) Uiso 1 1 d . . .
H35A H -1.3705 -0.7480 -0.1408 0.060 Uiso 1 1 calc R . .
H35B H -1.2312 -0.8284 -0.1280 0.060 Uiso 1 1 calc R . .
C36 C -0.978(4) -0.5092(18) -0.1078(6) 0.079(8) Uiso 1 1 d . . .
H36A H -0.8670 -0.5435 -0.0987 0.095 Uiso 1 1 calc R . .
H36B H -0.9637 -0.4401 -0.1036 0.095 Uiso 1 1 calc R . .
C37 C -1.073(5) -0.542(2) -0.1939(7) 0.109(10) Uiso 1 1 d . . .
H37A H -1.2118 -0.5182 -0.1912 0.164 Uiso 1 1 calc R . .
H37B H -1.0501 -0.5521 -0.2124 0.164 Uiso 1 1 calc R . .
H37C H -0.9751 -0.4941 -0.1875 0.164 Uiso 1 1 calc R . .
C38 C -0.929(5) -0.092(2) -0.0758(7) 0.110(10) Uiso 1 1 d D . .
H38A H -0.9497 -0.0332 -0.0652 0.133 Uiso 1 1 calc R . .
H38B H -1.0418 -0.1373 -0.0723 0.133 Uiso 1 1 calc R . .
C39 C -0.905(4) -0.7280(19) -0.1222(6) 0.091(9) Uiso 1 1 d . . .
H39A H -0.8238 -0.6740 -0.1158 0.136 Uiso 1 1 calc R . .
H39B H -0.8427 -0.7536 -0.1379 0.136 Uiso 1 1 calc R . .
H39C H -0.9103 -0.7786 -0.1091 0.136 Uiso 1 1 calc R . .
C40 C -0.802(7) -0.166(3) -0.0250(9) 0.157(8) Uiso 1 1 d D . .
H40A H -0.7467 -0.1943 -0.0093 0.235 Uiso 1 1 calc R . .
H40B H -0.9325 -0.1964 -0.0293 0.235 Uiso 1 1 calc R . .
H40C H -0.8244 -0.0966 -0.0223 0.235 Uiso 1 1 calc R . .
C41 C -0.842(6) -0.661(3) -0.1847(9) 0.140(14) Uiso 1 1 d . . .
H41A H -0.7546 -0.6081 -0.1791 0.210 Uiso 1 1 calc R . .
H41B H -0.8274 -0.6701 -0.2033 0.210 Uiso 1 1 calc R . .
H41C H -0.8020 -0.7202 -0.1758 0.210 Uiso 1 1 calc R . .
C42 C -1.035(5) -0.5927(19) -0.0498(6) 0.093(9) Uiso 1 1 d D . .
H42 H -0.8875 -0.5757 -0.0488 0.112 Uiso 1 1 calc R . .
C43 C -0.454(6) -0.222(3) -0.0448(10) 0.157(8) Uiso 1 1 d D . .
H43A H -0.4307 -0.2458 -0.0273 0.235 Uiso 1 1 calc R . .
H43B H -0.3517 -0.1737 -0.0491 0.235 Uiso 1 1 calc R . .
H43C H -0.4443 -0.2760 -0.0570 0.235 Uiso 1 1 calc R . .
C44 C -1.316(6) -0.474(3) -0.1089(9) 0.138(13) Uiso 1 1 d . . .
H44A H -1.4487 -0.4945 -0.1024 0.207 Uiso 1 1 calc R . .
H44B H -1.3156 -0.4777 -0.1278 0.207 Uiso 1 1 calc R . .
H44C H -1.2900 -0.4074 -0.1036 0.207 Uiso 1 1 calc R . .
C45 C -1.151(6) -0.581(3) -0.0228(8) 0.141(13) Uiso 1 1 d D . .
C46 C -1.075(7) -0.704(3) -0.0600(10) 0.158(15) Uiso 1 1 d . . .
H46 H -1.0218 -0.7546 -0.0497 0.189 Uiso 1 1 calc R . .
C47 C -1.361(7) -0.546(3) -0.0275(11) 0.166(16) Uiso 1 1 d D . .
H47A H -1.3837 -0.4898 -0.0163 0.199 Uiso 1 1 calc R . .
H47B H -1.4553 -0.5972 -0.0216 0.199 Uiso 1 1 calc R . .
C48 C -0.873(6) -0.621(3) -0.0001(11) 0.157(8) Uiso 1 1 d D . .
H48A H -0.8061 -0.6214 0.0168 0.235 Uiso 1 1 calc R . .
H48B H -0.8125 -0.5709 -0.0109 0.235 Uiso 1 1 calc R . .
H48C H -0.8539 -0.6838 -0.0084 0.235 Uiso 1 1 calc R . .
C49 C -1.091(5) -0.602(2) 0.0032(7) 0.115(8) Uiso 1 1 d D . .
C50 C -1.213(7) -0.601(3) 0.0268(9) 0.157(8) Uiso 1 1 d D . .
H50A H -1.3418 -0.5677 0.0236 0.235 Uiso 1 1 calc R . .
H50B H -1.1378 -0.5681 0.0405 0.235 Uiso 1 1 calc R . .
H50C H -1.2415 -0.6675 0.0322 0.235 Uiso 1 1 calc R . .
O3 O -0.840(3) 0.1180(11) -0.2227(4) 0.088(6) Uiso 1 1 d . . .
C51 C -0.994(9) 0.088(4) -0.2329(12) 0.182(19) Uiso 1 1 d . . .

loop_
_atom_type_symbol
_atom_type_description
_atom_type_scat_dispersion_real
_atom_type_scat_dispersion_imag
_atom_type_scat_source
C C 0.0033 0.0016 'International Tables Vol C Tables 4.2.6.8 and 6.1.1.4'
O O 0.0106 0.0060 'International Tables Vol C Tables 4.2.6.8 and 6.1.1.4'
H H 0.0000 0.0000 'International Tables Vol C Tables 4.2.6.8 and 6.1.1.4'

loop_
_geom_angle_atom_site_label_1
_geom_angle_atom_site_label_2
_geom_angle_atom_site_label_3
_geom_angle
_geom_angle_site_symmetry_1
_geom_angle_site_symmetry_3
_geom_angle_publ_flag
C10 C1 C4 114(2) . . ?
C10 C1 C19 117(2) . . ?
C4 C1 C19 97(2) . . ?
C10 C1 C12 110(1) . . ?
C4 C1 C12 112(2) . . ?
C19 C1 C12 106(2) . . ?
C5 C2 C9 111(2) . . ?
C5 C2 C3 115(2) . . ?
C9 C2 C3 111(2) . . ?
C28 C3 C8 116(2) . . ?
C28 C3 C23 108(2) . . ?
C8 C3 C23 107(2) . . ?
C28 C3 C2 115(2) . . ?
C8 C3 C2 106(2) . . ?
C23 C3 C2 104(2) . . ?
C19 C5 C2 115(2) . . ?
C17 C6 C18 118(2) . . ?
C47 C7 C30 94(5) . . ?
C3 C8 O2 108(2) . . ?
C3 C8 C13 117(2) . . ?
O2 C8 C13 104(2) . . ?
C24 C9 C15 109(2) . . ?
C24 C9 C2 116(2) . . ?
C15 C9 C2 113(2) . . ?
C24 C9 C12 110(2) . . ?
C15 C9 C12 102(2) . . ?
C2 C9 C12 105(1) . . ?
C1 C10 C18 122(2) . . ?
C1 C10 C20 112(2) . . ?
C18 C10 C20 106(2) . . ?
C1 C10 C25 115(2) . . ?
C18 C10 C25 99(2) . . ?
C20 C10 C25 101(2) . . ?
C21 C11 C35 104(2) . . ?
C17 C12 C9 107() . . ?
C17 C12 C1 114(2) . . ?
C9 C12 C1 114(1) . . ?
C8 C13 C15 100(2) . . ?
C26 C14 C27 114(2) . . ?
C26 C14 C16 116(1) . . ?
C27 C14 C16 106(2) . . ?
C9 C15 C13 118(2) . . ?
C39 C16 C35 112(2) . . ?
C39 C16 C33 113(3) . . ?
C35 C16 C33 113(2) . . ?
C39 C16 C14 110(2) . . ?
C35 C16 C14 103(2) . . ?
C33 C16 C14 104(2) . . ?
C6 C17 C12 130(2) . . ?
C10 C18 C6 114(2) . . ?
C10 C18 C22 106(2) . . ?
C6 C18 C22 113(2) . . ?
C5 C19 C1 119(2) . . ?
O1 C21 C26 110(2) . . ?
O1 C21 C11 110(2) . . ?
C26 C21 C11 114(2) . . ?
C34 C22 C38 129(3) . . ?
C34 C22 C18 121(2) . . ?
C38 C22 C18 108(3) . . ?
C38 C25 C10 109(3) . . ?
C41 C26 C21 113(2) . . ?
C41 C26 C37 101(3) . . ?
C21 C26 C37 117(2) . . ?
C41 C26 C14 119(3) . . ?
C21 C26 C14 107(2) . . ?
C37 C26 C14 100(2) . . ?
C36 C27 C14 110(2) . . ?
C33 C29 C46 111(3) . . ?
C32 C30 C31 118(3) . . ?
C32 C30 C42 115(2) . . ?
C31 C30 C42 97(3) . . ?
C32 C30 C7 115(4) . . ?
C31 C30 C7 104(4) . . ?
C42 C30 C7 106(4) . . ?
C36 C32 C44 107(3) . . ?
C36 C32 C30 112(3) . . ?
C44 C32 C30 101(3) . . ?
C36 C32 C33 115(2) . . ?
C44 C32 C33 109(2) . . ?
C30 C32 C33 110(2) . . ?
C29 C33 C16 98(2) . . ?
C29 C33 C32 127(3) . . ?
C16 C33 C32 117(2) . . ?
C22 C34 C43 121(3) . . ?
C22 C34 C40 112(3) . . ?
C43 C34 C40 127(4) . . ?
C16 C35 C11 120(2) . . ?
C32 C36 C27 118(3) . . ?
C22 C38 C25 105(3) . . ?
C45 C42 C46 108(3) . . ?
C45 C42 C30 102(3) . . ?
C46 C42 C30 108(3) . . ?
C49 C45 C47 119(4) . . ?
C49 C45 C42 132(3) . . ?
C47 C45 C42 109(4) . . ?
C29 C46 C42 126(4) . . ?
C45 C47 C7 120(5) . . ?
C45 C49 C48 101(4) . . ?
C45 C49 C50 129(3) . . ?
C48 C49 C50 129(4) . . ?

loop_
_geom_bond_atom_site_label_1
_geom_bond_atom_site_label_2
_geom_bond_distance
_geom_bond_site_symmetry_2
_geom_bond_publ_flag
O1 C21 1.43(3) . ?
O2 C8 1.50(3) . ?
C1 C10 1.44(3) . ?
C1 C4 1.58(4) . ?
C1 C19 1.59(3) . ?
C1 C12 1.68(3) . ?
C2 C5 1.48(3) . ?
C2 C9 1.55(3) . ?
C2 C3 1.64(4) . ?
C3 C28 1.45(4) . ?
C3 C8 1.47(3) . ?
C3 C23 1.59(4) . ?
C5 C19 1.47(3) . ?
C6 C17 1.29(3) . ?
C6 C18 1.55(3) . ?
C7 C47 1.57(9) . ?
C7 C30 1.81(10) . ?
C8 C13 1.59(3) . ?
C9 C24 1.45(3) . ?
C9 C15 1.50(3) . ?
C9 C12 1.66(3) . ?
C10 C18 1.50(4) . ?
C10 C20 1.54(3) . ?
C10 C25 1.60(4) . ?
C11 C21 1.55(4) . ?
C11 C35 1.56(4) . ?
C12 C17 1.45(3) . ?
C13 C15 1.65(3) . ?
C14 C26 1.55(3) . ?
C14 C27 1.64(4) . ?
C14 C16 1.69(4) . ?
C16 C39 1.37(3) . ?
C16 C35 1.46(3) . ?
C16 C33 1.52(4) . ?
C18 C22 1.56(3) . ?
C21 C26 1.49(3) . ?
C22 C34 1.41(4) . ?
C22 C38 1.46(4) . ?
C25 C38 1.53(5) . ?
C26 C41 1.35(4) . ?
C26 C37 1.55(4) . ?
C27 C36 1.62(4) . ?
C29 C33 1.50(4) . ?
C29 C46 1.55(6) . ?
C30 C32 1.54(4) . ?
C30 C31 1.55(4) . ?
C30 C42 1.64(5) . ?
C32 C36 1.28(3) . ?
C32 C44 1.49(4) . ?
C32 C33 1.57(3) . ?
C34 C43 1.43(3) . ?
C34 C40 1.45(3) . ?
C42 C45 1.57(4) . ?
C42 C46 1.62(5) . ?
C45 C49 1.41(4) . ?
C45 C47 1.45(4) . ?
C48 C49 1.43(3) . ?
C49 C50 1.44(3) . ?
O3 C51 1.19(5) . ?

loop_
_cod_related_entry_id
_cod_related_entry_database
_cod_related_entry_code
1 ChemSpider 30653421
